data_4066230
loop_
_publ_author_name
'Bleeke, John R.'
'Lutes, Bryn L.'
'Lipschutz, Michael'
'Sakellariou-Thompson, Donastas'
'Lee, John Seonghyun'
'Rath, Nigam P.'

_publ_section_title
;
 Synthesis, Structure, Spectroscopy, and Reactivity of
 Oxapentadienyl&#x2212;Cobalt&#x2212;Phosphine Complexes&#x2020;,(1)
;
_journal_issue 21
_journal_name_full Organometallics
_journal_page_first 5057
_journal_paper_doi 10.1021/om100361a
_journal_volume 29
_journal_year 2010
_chemical_formula_sum 'C11 H18 Co O3 P'
_chemical_formula_weight 288.15
_chemical_name_systematic
; 
 ? 
;
_space_group_IT_number 14
_symmetry_cell_setting monoclinic
_symmetry_space_group_name_Hall '-P 2yn'
_symmetry_space_group_name_H-M 'P 1 21/n 1'
_atom_sites_solution_hydrogens geom
_atom_sites_solution_primary direct
_atom_sites_solution_secondary difmap
_audit_creation_method SHELXL-97
_cell_angle_alpha 90.00
_cell_angle_beta 95.183(14)
_cell_angle_gamma 90.00
_cell_formula_units_Z 4
_cell_length_a 6.2947(18)
_cell_length_b 13.870(4)
_cell_length_c 16.203(5)
_cell_measurement_reflns_used 4819
_cell_measurement_temperature 100(2)
_cell_measurement_theta_max 25.18
_cell_measurement_theta_min 2.92
_cell_volume 1408.9(7)
_computing_cell_refinement 'Bruker-Apex II (Bruker, 2006)'
_computing_data_collection 'Bruker-Apex II (Bruker, 2006)'
_computing_data_reduction 'Bruker-SAINT   (Bruker, 2006)'
_computing_molecular_graphics 'Bruker-SHELXTL (Sheldrick, G.M., 2008)'
_computing_publication_material 'Bruker-SHELXTL (Sheldrick, G.M., 2008)'
_computing_structure_refinement 'Bruker-SHELXTL (Sheldrick, G.M., 2008)'
_computing_structure_solution 'Bruker-SHELXTL (Sheldrick, G.M., 2008)'
_diffrn_ambient_temperature 100(2)
_diffrn_measured_fraction_theta_full 0.998
_diffrn_measured_fraction_theta_max 0.985
_diffrn_measurement_device_type 'CCD area detector'
_diffrn_measurement_method 'phi and omega scans'
_diffrn_radiation_monochromator graphite
_diffrn_radiation_source 'fine-focus sealed tube'
_diffrn_radiation_type MoK\a
_diffrn_radiation_wavelength 0.71073
_diffrn_reflns_av_R_equivalents 0.0739
_diffrn_reflns_av_sigmaI/netI 0.0489
_diffrn_reflns_limit_h_max 7
_diffrn_reflns_limit_h_min -7
_diffrn_reflns_limit_k_max 16
_diffrn_reflns_limit_k_min -16
_diffrn_reflns_limit_l_max 19
_diffrn_reflns_limit_l_min -19
_diffrn_reflns_number 20800
_diffrn_reflns_theta_full 25.00
_diffrn_reflns_theta_max 25.42
_diffrn_reflns_theta_min 2.52
_exptl_absorpt_coefficient_mu 1.322
_exptl_absorpt_correction_T_max 0.8661
_exptl_absorpt_correction_T_min 0.7817
_exptl_absorpt_correction_type numerical
_exptl_absorpt_process_details 'sadabs v2008/1'
_exptl_crystal_colour orange
_exptl_crystal_density_diffrn 1.359
_exptl_crystal_density_meas ?
_exptl_crystal_density_method 'not measured'
_exptl_crystal_description needle
_exptl_crystal_F_000 600
_exptl_crystal_size_max 0.20
_exptl_crystal_size_mid 0.12
_exptl_crystal_size_min 0.11
_refine_diff_density_max 0.596
_refine_diff_density_min -0.403
_refine_diff_density_rms 0.109
_refine_ls_extinction_method none
_refine_ls_goodness_of_fit_ref 1.058
_refine_ls_hydrogen_treatment noref
_refine_ls_matrix_type full
_refine_ls_number_parameters 150
_refine_ls_number_reflns 2576
_refine_ls_number_restraints 0
_refine_ls_restrained_S_all 1.058
_refine_ls_R_factor_all 0.0568
_refine_ls_R_factor_gt 0.0395
_refine_ls_shift/su_max 0.000
_refine_ls_shift/su_mean 0.000
_refine_ls_structure_factor_coef Fsqd
_refine_ls_weighting_details 'calc w=1/[\s^2^(Fo^2^)+(0.0626P)^2^+0.0000P] where P=(Fo^2^+2Fc^2^)/3'
_refine_ls_weighting_scheme calc
_refine_ls_wR_factor_gt 0.0996
_refine_ls_wR_factor_ref 0.1099
_reflns_number_gt 2008
_reflns_number_total 2576
_reflns_threshold_expression >2sigma(I)
_cod_data_source_file om100361a_si_002.cif
_cod_data_source_block j8508
_cod_depositor_comments
;
The following automatic conversions were performed:

'_symmetry_cell_setting' value 'Monoclinic' changed to 'monoclinic'
according to /home/saulius/struct/CIF-dictionaries/cif_core.dic
dictionary named 'cif_core.dic' version 2.4.1 from 2010-06-29.

Automatic conversion script
Id: cif_fix_values 1715 2011-07-08 13:25:40Z adriana 

The following automatic conversions were performed:

'_exptl_crystal_density_meas' value 'no' was changed to '?' - the
value is perceived as not measured.

Automatic conversion script
Id: cif_fix_values 3008 2015-01-20 13:52:24Z robertas 
;
_cod_original_sg_symbol_H-M P2~1~/n
_cod_database_code 4066230

loop_
_symmetry_equiv_pos_as_xyz
'x, y, z'
'-x+1/2, y+1/2, -z+1/2'
'-x, -y, -z'
'x-1/2, -y-1/2, z-1/2'

loop_
_atom_site_label
_atom_site_type_symbol
_atom_site_fract_x
_atom_site_fract_y
_atom_site_fract_z
_atom_site_U_iso_or_equiv
_atom_site_adp_type
_atom_site_occupancy
_atom_site_symmetry_multiplicity
_atom_site_calc_flag
_atom_site_refinement_flags
Co1 Co 0.02274(6) 0.20366(3) 0.12280(2) 0.01801(17) Uani 1 1 d .
P1 P 0.17745(13) 0.10424(6) 0.21229(5) 0.0207(2) Uani 1 1 d .
O1 O 0.0724(4) 0.44981(16) 0.10645(14) 0.0329(6) Uani 1 1 d .
O2 O -0.2027(4) 0.30540(16) 0.24754(15) 0.0317(6) Uani 1 1 d .
O3 O -0.2202(4) 0.05313(18) 0.03062(16) 0.0385(7) Uani 1 1 d .
C1 C 0.3255(5) 0.2677(2) 0.1137(2) 0.0261(8) Uani 1 1 d .
H1A H 0.3471 0.3334 0.1367 0.031 Uiso 1 1 calc R
H1B H 0.4517 0.2253 0.1235 0.031 Uiso 1 1 calc R
C2 C 0.2063(5) 0.2596(2) 0.03708(19) 0.0249(8) Uani 1 1 d .
C3 C 0.0026(5) 0.3059(2) 0.02792(19) 0.0240(8) Uani 1 1 d .
H3A H -0.0899 0.2865 -0.0228 0.029 Uiso 1 1 calc R
C4 C -0.0526(5) 0.3992(2) 0.06303(19) 0.0251(8) Uani 1 1 d .
C5 C 0.2782(6) 0.1985(3) -0.0323(2) 0.0377(9) Uani 1 1 d .
H5A H 0.3536 0.2390 -0.0697 0.057 Uiso 1 1 calc R
H5B H 0.1535 0.1691 -0.0632 0.057 Uiso 1 1 calc R
H5C H 0.3740 0.1477 -0.0091 0.057 Uiso 1 1 calc R
C6 C -0.2791(5) 0.4331(2) 0.0412(2) 0.0313(8) Uani 1 1 d .
H6A H -0.3048 0.4918 0.0725 0.047 Uiso 1 1 calc R
H6B H -0.3788 0.3827 0.0553 0.047 Uiso 1 1 calc R
H6C H -0.3006 0.4468 -0.0183 0.047 Uiso 1 1 calc R
C7 C -0.1102(5) 0.2677(2) 0.1985(2) 0.0212(7) Uani 1 1 d .
C8 C -0.1223(5) 0.1124(2) 0.0663(2) 0.0241(8) Uani 1 1 d .
C11 C 0.3227(6) 0.1620(3) 0.3009(2) 0.0329(9) Uani 1 1 d .
H11A H 0.3866 0.1125 0.3386 0.049 Uiso 1 1 calc R
H11B H 0.2243 0.2015 0.3301 0.049 Uiso 1 1 calc R
H11C H 0.4353 0.2029 0.2819 0.049 Uiso 1 1 calc R
C12 C -0.0060(6) 0.0257(3) 0.2600(2) 0.0398(10) Uani 1 1 d .
H12A H -0.0774 -0.0167 0.2178 0.060 Uiso 1 1 calc R
H12B H -0.1128 0.0647 0.2852 0.060 Uiso 1 1 calc R
H12C H 0.0729 -0.0134 0.3029 0.060 Uiso 1 1 calc R
C13 C 0.3700(6) 0.0205(3) 0.1767(2) 0.0380(9) Uani 1 1 d .
H13A H 0.4253 -0.0208 0.2228 0.057 Uiso 1 1 calc R
H13B H 0.4880 0.0565 0.1558 0.057 Uiso 1 1 calc R
H13C H 0.3011 -0.0195 0.1322 0.057 Uiso 1 1 calc R

loop_
_atom_site_aniso_label
_atom_site_aniso_U_11
_atom_site_aniso_U_22
_atom_site_aniso_U_33
_atom_site_aniso_U_23
_atom_site_aniso_U_13
_atom_site_aniso_U_12
Co1 0.0198(3) 0.0213(3) 0.0126(3) 0.00043(17) -0.00044(17) -0.00155(18)
P1 0.0216(5) 0.0226(5) 0.0176(5) 0.0024(3) -0.0006(3) -0.0011(4)
O1 0.0415(15) 0.0281(13) 0.0281(14) 0.0005(11) -0.0022(12) -0.0079(11)
O2 0.0363(15) 0.0355(14) 0.0241(14) -0.0028(11) 0.0075(12) 0.0030(11)
O3 0.0341(15) 0.0387(15) 0.0416(16) -0.0156(13) -0.0022(12) -0.0092(12)
C1 0.0240(19) 0.0285(18) 0.0258(19) 0.0085(15) 0.0026(15) -0.0049(15)
C2 0.0280(19) 0.0286(18) 0.0186(17) 0.0071(15) 0.0052(14) -0.0061(15)
C3 0.032(2) 0.0290(18) 0.0110(16) 0.0027(14) -0.0004(14) -0.0041(15)
C4 0.034(2) 0.0256(17) 0.0166(17) 0.0067(14) 0.0050(15) -0.0080(16)
C5 0.043(2) 0.046(2) 0.026(2) 0.0022(17) 0.0143(18) 0.0042(18)
C6 0.034(2) 0.0284(19) 0.033(2) 0.0042(16) 0.0106(17) 0.0037(16)
C7 0.0218(18) 0.0234(17) 0.0173(17) 0.0054(14) -0.0034(14) -0.0029(14)
C8 0.0206(18) 0.0290(18) 0.0227(18) 0.0018(15) 0.0016(14) 0.0020(15)
C11 0.043(2) 0.037(2) 0.0171(18) 0.0001(16) -0.0090(16) 0.0007(18)
C12 0.030(2) 0.039(2) 0.049(3) 0.0244(19) 0.0011(18) -0.0002(17)
C13 0.044(2) 0.040(2) 0.029(2) 0.0002(17) -0.0020(17) 0.0143(18)

loop_
_atom_type_symbol
_atom_type_description
_atom_type_scat_dispersion_real
_atom_type_scat_dispersion_imag
_atom_type_scat_source
C C 0.0033 0.0016 'International Tables Vol C Tables 4.2.6.8 and 6.1.1.4'
H H 0.0000 0.0000 'International Tables Vol C Tables 4.2.6.8 and 6.1.1.4'
O O 0.0106 0.0060 'International Tables Vol C Tables 4.2.6.8 and 6.1.1.4'
P P 0.1023 0.0942 'International Tables Vol C Tables 4.2.6.8 and 6.1.1.4'
Co Co 0.3494 0.9721 'International Tables Vol C Tables 4.2.6.8 and 6.1.1.4'

loop_
_geom_angle_atom_site_label_1
_geom_angle_atom_site_label_2
_geom_angle_atom_site_label_3
_geom_angle
C8 Co1 C7 117.43(14)
C8 Co1 C2 102.58(14)
C7 Co1 C2 127.53(15)
C8 Co1 C3 96.36(14)
C7 Co1 C3 99.63(13)
C2 Co1 C3 40.53(13)
C8 Co1 C1 133.62(14)
C7 Co1 C1 108.64(14)
C2 Co1 C1 39.18(12)
C3 Co1 C1 70.08(13)
C8 Co1 P1 94.06(11)
C7 Co1 P1 93.85(10)
C2 Co1 P1 116.73(10)
C3 Co1 P1 156.76(10)
C1 Co1 P1 87.74(9)
C13 P1 C12 102.78(18)
C13 P1 C11 103.36(17)
C12 P1 C11 102.85(18)
C13 P1 Co1 117.93(12)
C12 P1 Co1 113.77(12)
C11 P1 Co1 114.32(12)
C2 C1 Co1 67.28(18)
C2 C1 H1A 117.0
Co1 C1 H1A 117.0
C2 C1 H1B 117.0
Co1 C1 H1B 117.0
H1A C1 H1B 114.0
C1 C2 C3 117.4(3)
C1 C2 C5 122.3(3)
C3 C2 C5 120.1(3)
C1 C2 Co1 73.54(19)
C3 C2 Co1 71.54(19)
C5 C2 Co1 121.3(2)
C2 C3 C4 126.7(3)
C2 C3 Co1 67.93(17)
C4 C3 Co1 108.3(2)
C2 C3 H3A 114.5
C4 C3 H3A 114.5
Co1 C3 H3A 114.5
O1 C4 C3 124.3(3)
O1 C4 C6 119.9(3)
C3 C4 C6 115.8(3)
C2 C5 H5A 109.5
C2 C5 H5B 109.5
H5A C5 H5B 109.5
C2 C5 H5C 109.5
H5A C5 H5C 109.5
H5B C5 H5C 109.5
C4 C6 H6A 109.5
C4 C6 H6B 109.5
H6A C6 H6B 109.5
C4 C6 H6C 109.5
H6A C6 H6C 109.5
H6B C6 H6C 109.5
O2 C7 Co1 176.7(3)
O3 C8 Co1 178.6(3)
P1 C11 H11A 109.5
P1 C11 H11B 109.5
H11A C11 H11B 109.5
P1 C11 H11C 109.5
H11A C11 H11C 109.5
H11B C11 H11C 109.5
P1 C12 H12A 109.5
P1 C12 H12B 109.5
H12A C12 H12B 109.5
P1 C12 H12C 109.5
H12A C12 H12C 109.5
H12B C12 H12C 109.5
P1 C13 H13A 109.5
P1 C13 H13B 109.5
H13A C13 H13B 109.5
P1 C13 H13C 109.5
H13A C13 H13C 109.5
H13B C13 H13C 109.5

loop_
_geom_bond_atom_site_label_1
_geom_bond_atom_site_label_2
_geom_bond_distance
Co1 C8 1.766(3)
Co1 C7 1.784(4)
Co1 C2 2.039(3)
Co1 C3 2.087(3)
Co1 C1 2.120(3)
Co1 P1 2.1673(10)
P1 C13 1.810(4)
P1 C12 1.811(4)
P1 C11 1.817(3)
O1 C4 1.228(4)
O2 C7 1.151(4)
O3 C8 1.152(4)
C1 C2 1.396(4)
C1 H1A 0.9900
C1 H1B 0.9900
C2 C3 1.430(5)
C2 C5 1.510(5)
C3 C4 1.468(4)
C3 H3A 1.0000
C4 C6 1.512(5)
C5 H5A 0.9800
C5 H5B 0.9800
C5 H5C 0.9800
C6 H6A 0.9800
C6 H6B 0.9800
C6 H6C 0.9800
C11 H11A 0.9800
C11 H11B 0.9800
C11 H11C 0.9800
C12 H12A 0.9800
C12 H12B 0.9800
C12 H12C 0.9800
C13 H13A 0.9800
C13 H13B 0.9800
C13 H13C 0.9800

loop_
_geom_torsion_atom_site_label_1
_geom_torsion_atom_site_label_2
_geom_torsion_atom_site_label_3
_geom_torsion_atom_site_label_4
_geom_torsion
C8 Co1 P1 C13 68.14(18)
C7 Co1 P1 C13 -173.98(17)
C2 Co1 P1 C13 -38.13(19)
C3 Co1 P1 C13 -48.4(3)
C1 Co1 P1 C13 -65.44(18)
C8 Co1 P1 C12 -52.33(18)
C7 Co1 P1 C12 65.56(19)
C2 Co1 P1 C12 -158.60(18)
C3 Co1 P1 C12 -168.9(3)
C1 Co1 P1 C12 174.09(18)
C8 Co1 P1 C11 -170.09(17)
C7 Co1 P1 C11 -52.21(17)
C2 Co1 P1 C11 83.64(18)
C3 Co1 P1 C11 73.4(3)
C1 Co1 P1 C11 56.33(17)
C8 Co1 C1 C2 46.1(3)
C7 Co1 C1 C2 -127.1(2)
C3 Co1 C1 C2 -33.4(2)
P1 Co1 C1 C2 139.6(2)
Co1 C1 C2 C3 58.3(3)
Co1 C1 C2 C5 -117.1(3)
C8 Co1 C2 C1 -147.7(2)
C7 Co1 C2 C1 72.3(2)
C3 Co1 C2 C1 127.3(3)
P1 Co1 C2 C1 -46.5(2)
C8 Co1 C2 C3 85.1(2)
C7 Co1 C2 C3 -55.0(2)
C1 Co1 C2 C3 -127.3(3)
P1 Co1 C2 C3 -173.78(15)
C8 Co1 C2 C5 -29.5(3)
C7 Co1 C2 C5 -169.5(3)
C3 Co1 C2 C5 -114.5(3)
C1 Co1 C2 C5 118.2(4)
P1 Co1 C2 C5 71.7(3)
C1 C2 C3 C4 37.6(5)
C5 C2 C3 C4 -146.9(3)
Co1 C2 C3 C4 96.9(3)
C1 C2 C3 Co1 -59.3(3)
C5 C2 C3 Co1 116.1(3)
C8 Co1 C3 C2 -101.9(2)
C7 Co1 C3 C2 138.8(2)
C1 Co1 C3 C2 32.33(19)
P1 Co1 C3 C2 14.2(3)
C8 Co1 C3 C4 135.1(2)
C7 Co1 C3 C4 15.8(3)
C2 Co1 C3 C4 -123.0(3)
C1 Co1 C3 C4 -90.7(2)
P1 Co1 C3 C4 -108.8(3)
C2 C3 C4 O1 -0.8(5)
Co1 C3 C4 O1 74.9(4)
C2 C3 C4 C6 178.0(3)
Co1 C3 C4 C6 -106.3(3)
C8 Co1 C7 O2 22(5)
C2 Co1 C7 O2 157(5)
C3 Co1 C7 O2 124(5)
C1 Co1 C7 O2 -164(5)
P1 Co1 C7 O2 -75(5)
C7 Co1 C8 O3 -10(12)
C2 Co1 C8 O3 -155(12)
C3 Co1 C8 O3 -114(12)
C1 Co1 C8 O3 177(100)
P1 Co1 C8 O3 87(12)
